data_4316714
loop_
_publ_author_name
'Martin M. Kimani'
'Julia L. Brumaghim'
'Don VanDerveer'

_publ_section_title
;
 Probing the Antioxidant Action of Selenium and Sulfur Using
 Cu(I)-Chalcogenone Tris(pyrazolyl)methane and -borate Complexes
;
_journal_name_full 'Inorganic Chemistry'
_journal_page_first 9200
_journal_page_last 9211
_journal_paper_doi 10.1021/ic100668b
_journal_volume 49
_journal_year 2010
_chemical_formula_moiety 'C20 H30 B Cu N8 Se'
_chemical_formula_sum 'C20 H30 B Cu N8 Se'
_chemical_formula_weight 535.83
_chemical_properties_physical 'air-sensitive, moisture-sensitive'
_space_group_IT_number 11
_symmetry_cell_setting monoclinic
_symmetry_Int_Tables_number 11
_symmetry_space_group_name_Hall '-P 2yb'
_symmetry_space_group_name_H-M 'P 1 21/m 1'
_atom_sites_solution_hydrogens geom
_atom_sites_solution_primary direct
_atom_sites_solution_secondary difmap
_audit_creation_method SHELXL-97
_cell_angle_alpha 90.00
_cell_angle_beta 92.09(3)
_cell_angle_gamma 90.00
_cell_formula_units_Z 2
_cell_length_a 8.3319(17)
_cell_length_b 11.771(2)
_cell_length_c 12.082(2)
_cell_measurement_reflns_used 9538
_cell_measurement_temperature 168.15
_cell_measurement_theta_max 26.29
_cell_measurement_theta_min 3.02
_cell_volume 1184.2(4)
_computing_cell_refinement 'CrystalClear (Rigaku/MSC,2006)'
_computing_data_collection 'CrystalClear (Rigaku/MSC,2006)'
_computing_data_reduction 'CrystalClear (Rigaku/MSC,2006)'
_computing_molecular_graphics 'SHELXTL 6.10 (Sheldrick,2008)'
_computing_publication_material 'SHELXTL 6.10 (Sheldrick,2008)'
_computing_structure_refinement 'SHELXTL 6.10 (Sheldrick,2008)'
_computing_structure_solution 'SHELXTL 6.10 (Sheldrick,2008)'
_diffrn_ambient_temperature 168.15
_diffrn_detector_area_resol_mean 14.6306
_diffrn_measured_fraction_theta_full 0.990
_diffrn_measured_fraction_theta_max 0.990
_diffrn_measurement_device_type 'Rigaku, AFC8S diffractometer'
_diffrn_measurement_method dtprofit.ref
_diffrn_radiation_monochromator graphite
_diffrn_radiation_probe x-ray
_diffrn_radiation_type MoK\a
_diffrn_radiation_wavelength 0.71073
_diffrn_reflns_av_R_equivalents 0.0309
_diffrn_reflns_av_sigmaI/netI 0.0265
_diffrn_reflns_limit_h_max 10
_diffrn_reflns_limit_h_min -9
_diffrn_reflns_limit_k_max 14
_diffrn_reflns_limit_k_min -14
_diffrn_reflns_limit_l_max 11
_diffrn_reflns_limit_l_min -15
_diffrn_reflns_number 9538
_diffrn_reflns_theta_full 26.29
_diffrn_reflns_theta_max 26.29
_diffrn_reflns_theta_min 3.02
_diffrn_source 'fine-focus sealed tube'
_diffrn_standards_decay_% 0
_diffrn_standards_interval_count 0
_diffrn_standards_interval_time 0
_diffrn_standards_number 0
_exptl_absorpt_coefficient_mu 2.483
_exptl_absorpt_correction_T_max 0.6111
_exptl_absorpt_correction_T_min 0.4684
_exptl_absorpt_correction_type multi-scan
_exptl_absorpt_process_details 'REQAB, CrystalClear'
_exptl_crystal_colour colorless
_exptl_crystal_density_diffrn 1.503
_exptl_crystal_density_method 'not measured'
_exptl_crystal_description prism
_exptl_crystal_F_000 548
_exptl_crystal_recrystallization_method 'ether into methanol/dichloromethane '
_exptl_crystal_size_max 0.36
_exptl_crystal_size_mid 0.28
_exptl_crystal_size_min 0.22
_refine_diff_density_max 0.712
_refine_diff_density_min -0.513
_refine_diff_density_rms 0.089
_refine_ls_extinction_method none
_refine_ls_goodness_of_fit_ref 1.059
_refine_ls_hydrogen_treatment constr
_refine_ls_matrix_type full
_refine_ls_number_parameters 160
_refine_ls_number_reflns 2494
_refine_ls_number_restraints 0
_refine_ls_restrained_S_all 1.059
_refine_ls_R_factor_all 0.0465
_refine_ls_R_factor_gt 0.0383
_refine_ls_shift/su_max 0.000
_refine_ls_shift/su_mean 0.000
_refine_ls_structure_factor_coef Fsqd
_refine_ls_weighting_details 'calc w=1/[\s^2^(Fo^2^)+(0.0537P)^2^+1.3941P] where P=(Fo^2^+2Fc^2^)/3'
_refine_ls_weighting_scheme calc
_refine_ls_wR_factor_gt 0.0953
_refine_ls_wR_factor_ref 0.1021
_reflns_number_gt 2136
_reflns_number_total 2494
_reflns_threshold_expression >2sigma(I)
_cod_data_source_file ic100668b_si_003_4.cif
_cod_data_source_block Tp*Cu(dmise)
_cod_original_sg_symbol_H-M 'P 21/m'
_cod_database_code 4316714

loop_
_symmetry_equiv_pos_as_xyz
'x, y, z'
'-x, y+1/2, -z'
'-x, -y, -z'
'x, -y-1/2, z'

loop_
_atom_site_label
_atom_site_type_symbol
_atom_site_fract_x
_atom_site_fract_y
_atom_site_fract_z
_atom_site_U_iso_or_equiv
_atom_site_adp_type
_atom_site_occupancy
_atom_site_symmetry_multiplicity
_atom_site_calc_flag
_atom_site_refinement_flags
_atom_site_disorder_assembly
_atom_site_disorder_group
Cu1 Cu 0.32586(6) 0.2500 0.36031(4) 0.02444(16) Uani 1 2 d S . .
Se1 Se 0.20396(5) 0.2500 0.53083(4) 0.03067(15) Uani 1 2 d S . .
N1 N 0.4503(3) 0.1584(2) 0.6791(2) 0.0279(5) Uani 1 1 d . . .
N2 N 0.5562(4) 0.2500 0.3102(3) 0.0236(7) Uani 1 2 d S . .
N3 N 0.2563(3) 0.1254(2) 0.2412(2) 0.0240(5) Uani 1 1 d . . .
N4 N 0.3156(3) 0.1437(2) 0.1380(2) 0.0241(5) Uani 1 1 d . . .
N5 N 0.5712(4) 0.2500 0.1972(3) 0.0231(7) Uani 1 2 d S . .
C1 C 0.3768(5) 0.2500 0.6332(3) 0.0239(8) Uani 1 2 d S . .
C2 C 0.4138(4) 0.0399(3) 0.6525(3) 0.0390(8) Uani 1 1 d . . .
H2A H 0.3606 0.0357 0.5807 0.059 Uiso 1 1 calc R . .
H2B H 0.3450 0.0092 0.7071 0.059 Uiso 1 1 calc R . .
H2C H 0.5117 -0.0031 0.6521 0.059 Uiso 1 1 calc R . .
C3 C 0.5711(4) 0.1932(3) 0.7531(3) 0.0336(7) Uani 1 1 d . . .
H3A H 0.6395 0.1463 0.7951 0.040 Uiso 1 1 calc R . .
C4 C 0.7340(6) 0.2500 0.4773(4) 0.0370(11) Uani 1 2 d S . .
H4A H 0.6321 0.2500 0.5120 0.055 Uiso 1 2 calc SR . .
H4B H 0.7934 0.3166 0.4995 0.055 Uiso 0.50 1 calc PR . .
H4C H 0.7934 0.1834 0.4995 0.055 Uiso 0.50 1 calc PR . .
C5 C 0.7074(5) 0.2500 0.3541(4) 0.0263(9) Uani 1 2 d S . .
C6 C 0.8172(5) 0.2500 0.2720(4) 0.0300(9) Uani 1 2 d S . .
H6A H 0.9285 0.2500 0.2811 0.036 Uiso 1 2 calc SR . .
C7 C 0.7283(5) 0.2500 0.1727(4) 0.0255(8) Uani 1 2 d S . .
C8 C 0.7863(6) 0.2500 0.0569(4) 0.0349(10) Uani 1 2 d S . .
H8A H 0.6958 0.2500 0.0054 0.052 Uiso 1 2 calc SR . .
H8B H 0.8501 0.1834 0.0455 0.052 Uiso 0.50 1 calc PR . .
H8C H 0.8501 0.3166 0.0455 0.052 Uiso 0.50 1 calc PR . .
C9 C 0.0655(4) -0.0041(3) 0.3276(3) 0.0343(7) Uani 1 1 d . . .
H9A H 0.1179 0.0227 0.3948 0.051 Uiso 1 1 calc R . .
H9B H 0.0662 -0.0856 0.3269 0.051 Uiso 1 1 calc R . .
H9C H -0.0434 0.0226 0.3238 0.051 Uiso 1 1 calc R . .
C10 C 0.1519(3) 0.0394(2) 0.2309(2) 0.0242(6) Uani 1 1 d . . .
C11 C 0.1429(4) 0.0024(3) 0.1203(3) 0.0290(6) Uani 1 1 d . . .
H11A H 0.0789 -0.0558 0.0911 0.035 Uiso 1 1 calc R . .
C12 C 0.2482(3) 0.0697(3) 0.0636(2) 0.0246(6) Uani 1 1 d . . .
C13 C 0.2874(4) 0.0691(3) -0.0557(3) 0.0341(7) Uani 1 1 d . . .
H13A H 0.3995 0.0527 -0.0626 0.051 Uiso 1 1 calc R . .
H13B H 0.2637 0.1422 -0.0875 0.051 Uiso 1 1 calc R . .
H13C H 0.2244 0.0121 -0.0939 0.051 Uiso 1 1 calc R . .
B1 B 0.4220(6) 0.2500 0.1178(4) 0.0261(10) Uani 1 2 d S . .
H1 H 0.4560 0.2500 0.0410 0.031 Uiso 1 2 calc SR . .

loop_
_atom_site_aniso_label
_atom_site_aniso_U_11
_atom_site_aniso_U_22
_atom_site_aniso_U_33
_atom_site_aniso_U_23
_atom_site_aniso_U_13
_atom_site_aniso_U_12
Cu1 0.0217(3) 0.0302(3) 0.0215(3) 0.000 0.00189(19) 0.000
Se1 0.0222(2) 0.0464(3) 0.0234(2) 0.000 0.00103(16) 0.000
N1 0.0251(13) 0.0298(13) 0.0287(13) 0.0009(10) 0.0009(10) 0.0012(10)
N2 0.0216(17) 0.0271(17) 0.0221(17) 0.000 0.0021(13) 0.000
N3 0.0225(12) 0.0267(12) 0.0232(12) -0.0012(9) 0.0032(9) -0.0026(10)
N4 0.0259(12) 0.0259(12) 0.0204(11) 0.0002(9) 0.0016(9) -0.0003(10)
N5 0.0214(17) 0.0253(17) 0.0230(17) 0.000 0.0036(13) 0.000
C1 0.0208(19) 0.032(2) 0.0195(19) 0.000 0.0033(15) 0.000
C2 0.042(2) 0.0300(16) 0.045(2) -0.0014(15) 0.0032(15) 0.0012(14)
C3 0.0247(15) 0.0471(18) 0.0288(16) 0.0068(14) -0.0033(12) 0.0035(13)
C4 0.026(2) 0.050(3) 0.034(2) 0.000 -0.0064(18) 0.000
C5 0.020(2) 0.028(2) 0.030(2) 0.000 -0.0015(16) 0.000
C6 0.022(2) 0.029(2) 0.039(2) 0.000 0.0006(18) 0.000
C7 0.025(2) 0.0203(18) 0.031(2) 0.000 0.0058(17) 0.000
C8 0.033(2) 0.035(2) 0.038(3) 0.000 0.0140(19) 0.000
C9 0.0341(17) 0.0345(16) 0.0346(17) 0.0040(13) 0.0069(13) -0.0081(14)
C10 0.0216(14) 0.0230(13) 0.0280(15) 0.0011(11) 0.0004(11) -0.0001(11)
C11 0.0270(15) 0.0285(15) 0.0311(16) -0.0038(12) -0.0025(12) -0.0018(12)
C12 0.0238(14) 0.0258(14) 0.0241(14) -0.0019(11) -0.0017(11) 0.0006(11)
C13 0.0385(18) 0.0377(18) 0.0262(16) -0.0047(13) 0.0013(13) -0.0043(14)
B1 0.028(2) 0.028(2) 0.023(2) 0.000 0.0050(18) 0.000

loop_
_atom_type_symbol
_atom_type_description
_atom_type_scat_dispersion_real
_atom_type_scat_dispersion_imag
_atom_type_scat_source
C C 0.0033 0.0016 'International Tables Vol C Tables 4.2.6.8 and 6.1.1.4'
H H 0.0000 0.0000 'International Tables Vol C Tables 4.2.6.8 and 6.1.1.4'
B B 0.0013 0.0007 'International Tables Vol C Tables 4.2.6.8 and 6.1.1.4'
N N 0.0061 0.0033 'International Tables Vol C Tables 4.2.6.8 and 6.1.1.4'
Cu Cu 0.3201 1.2651 'International Tables Vol C Tables 4.2.6.8 and 6.1.1.4'
Se Se -0.0929 2.2259 'International Tables Vol C Tables 4.2.6.8 and 6.1.1.4'

loop_
_geom_angle_atom_site_label_1
_geom_angle_atom_site_label_2
_geom_angle_atom_site_label_3
_geom_angle
_geom_angle_site_symmetry_1
_geom_angle_site_symmetry_3
_geom_angle_publ_flag
N2 Cu1 N3 92.05(10) . . ?
N2 Cu1 N3 92.05(10) . 4_565 ?
N3 Cu1 N3 87.53(13) . 4_565 ?
N2 Cu1 Se1 135.23(10) . . ?
N3 Cu1 Se1 118.86(7) . . ?
N3 Cu1 Se1 118.86(7) 4_565 . ?
C1 Se1 Cu1 103.63(13) . . ?
C1 N1 C3 109.7(3) . . ?
C1 N1 C2 125.8(3) . . ?
C3 N1 C2 124.4(3) . . ?
C5 N2 N5 105.9(3) . . ?
C5 N2 Cu1 139.5(3) . . ?
N5 N2 Cu1 114.6(2) . . ?
C10 N3 N4 106.7(2) . . ?
C10 N3 Cu1 138.4(2) . . ?
N4 N3 Cu1 114.10(17) . . ?
C12 N4 N3 110.2(2) . . ?
C12 N4 B1 129.4(3) . . ?
N3 N4 B1 119.6(3) . . ?
C7 N5 N2 109.9(3) . . ?
C7 N5 B1 128.9(4) . . ?
N2 N5 B1 121.1(3) . . ?
N1 C1 N1 106.1(3) 4_565 . ?
N1 C1 Se1 126.92(17) 4_565 . ?
N1 C1 Se1 126.92(18) . . ?
N1 C2 H2A 109.5 . . ?
N1 C2 H2B 109.5 . . ?
H2A C2 H2B 109.5 . . ?
N1 C2 H2C 109.5 . . ?
H2A C2 H2C 109.5 . . ?
H2B C2 H2C 109.5 . . ?
C3 C3 N1 107.21(18) 4_565 . ?
C3 C3 H3A 126.4 4_565 . ?
N1 C3 H3A 126.4 . . ?
C5 C4 H4A 109.5 . . ?
C5 C4 H4B 109.5 . . ?
H4A C4 H4B 109.5 . . ?
C5 C4 H4C 109.5 . . ?
H4A C4 H4C 109.5 . . ?
H4B C4 H4C 109.5 . . ?
N2 C5 C6 110.6(4) . . ?
N2 C5 C4 119.6(4) . . ?
C6 C5 C4 129.8(4) . . ?
C5 C6 C7 106.0(4) . . ?
C5 C6 H6A 127.0 . . ?
C7 C6 H6A 127.0 . . ?
N5 C7 C6 107.5(4) . . ?
N5 C7 C8 123.6(4) . . ?
C6 C7 C8 128.9(4) . . ?
C7 C8 H8A 109.5 . . ?
C7 C8 H8B 109.5 . . ?
H8A C8 H8B 109.5 . . ?
C7 C8 H8C 109.5 . . ?
H8A C8 H8C 109.5 . . ?
H8B C8 H8C 109.5 . . ?
C10 C9 H9A 109.5 . . ?
C10 C9 H9B 109.5 . . ?
H9A C9 H9B 109.5 . . ?
C10 C9 H9C 109.5 . . ?
H9A C9 H9C 109.5 . . ?
H9B C9 H9C 109.5 . . ?
N3 C10 C11 109.6(3) . . ?
N3 C10 C9 121.3(3) . . ?
C11 C10 C9 129.1(3) . . ?
C12 C11 C10 106.3(3) . . ?
C12 C11 H11A 126.8 . . ?
C10 C11 H11A 126.8 . . ?
N4 C12 C11 107.1(3) . . ?
N4 C12 C13 122.9(3) . . ?
C11 C12 C13 130.0(3) . . ?
C12 C13 H13A 109.5 . . ?
C12 C13 H13B 109.5 . . ?
H13A C13 H13B 109.5 . . ?
C12 C13 H13C 109.5 . . ?
H13A C13 H13C 109.5 . . ?
H13B C13 H13C 109.5 . . ?
N5 B1 N4 110.7(2) . 4_565 ?
N5 B1 N4 110.7(2) . . ?
N4 B1 N4 106.8(3) 4_565 . ?
N5 B1 H1 109.5 . . ?
N4 B1 H1 109.5 4_565 . ?
N4 B1 H1 109.5 . . ?

loop_
_geom_bond_atom_site_label_1
_geom_bond_atom_site_label_2
_geom_bond_distance
_geom_bond_site_symmetry_2
_geom_bond_publ_flag
Cu1 N2 2.033(4) . ?
Cu1 N3 2.120(2) . ?
Cu1 N3 2.120(2) 4_565 ?
Cu1 Se1 2.3299(9) . ?
Se1 C1 1.864(4) . ?
N1 C1 1.349(3) . ?
N1 C3 1.384(4) . ?
N1 C2 1.462(4) . ?
N2 C5 1.349(5) . ?
N2 N5 1.376(5) . ?
N3 C10 1.338(4) . ?
N3 N4 1.376(3) . ?
N4 C12 1.359(4) . ?
N4 B1 1.557(4) . ?
N5 C7 1.352(5) . ?
N5 B1 1.542(6) . ?
C1 N1 1.349(3) 4_565 ?
C2 H2A 0.9600 . ?
C2 H2B 0.9600 . ?
C2 H2C 0.9600 . ?
C3 C3 1.337(7) 4_565 ?
C3 H3A 0.9300 . ?
C4 C5 1.496(6) . ?
C4 H4A 0.9600 . ?
C4 H4B 0.9600 . ?
C4 H4C 0.9600 . ?
C5 C6 1.374(6) . ?
C6 C7 1.387(6) . ?
C6 H6A 0.9300 . ?
C7 C8 1.497(6) . ?
C8 H8A 0.9600 . ?
C8 H8B 0.9600 . ?
C8 H8C 0.9600 . ?
C9 C10 1.486(4) . ?
C9 H9A 0.9600 . ?
C9 H9B 0.9600 . ?
C9 H9C 0.9600 . ?
C10 C11 1.405(4) . ?
C11 C12 1.383(4) . ?
C11 H11A 0.9300 . ?
C12 C13 1.489(4) . ?
C13 H13A 0.9600 . ?
C13 H13B 0.9600 . ?
C13 H13C 0.9600 . ?
B1 N4 1.557(4) 4_565 ?
B1 H1 0.9800 . ?
